data_7708236
loop_
_publ_author_name
'Shmelev, Nikita Y.'
'Okubazghi, Tesfu H.'
'Abramov, Pavel A.'
'Komarov, Vladislav Y.'
'Rakhmanova, Mariana I.'
'Novikov, Alexander S.'
'Gushchin, Artem L.'

_publ_section_title
;
 Intramolecular aurophilic interactions in dinuclear gold(I) complexes
 with twisted bridging 2,2'-bipyridine ligands.
;
_journal_issue 36
_journal_name_full 'Dalton transactions (Cambridge, England : 2003)'
_journal_page_first 12448
_journal_page_last 12456
_journal_paper_doi 10.1039/d1dt02164h
_journal_volume 50
_journal_year 2021
_chemical_formula_sum 'C52 H42 Au2 F6 N2 O10 P2 S2'
_chemical_formula_weight 1488.87
_space_group_crystal_system triclinic
_space_group_IT_number 2
_space_group_name_Hall '-P 1'
_space_group_name_H-M_alt 'P -1'
_atom_sites_solution_hydrogens geom
_atom_sites_solution_primary direct
_atom_sites_solution_secondary difmap
_audit_creation_method SHELXL-2017/1
_audit_update_record
;
2021-05-24 deposited with the CCDC.	2021-08-17 downloaded from the CCDC.
;
_cell_angle_alpha 75.497(2)
_cell_angle_beta 82.103(2)
_cell_angle_gamma 67.250(2)
_cell_formula_units_Z 2
_cell_length_a 13.7418(10)
_cell_length_b 14.3338(11)
_cell_length_c 15.9801(13)
_cell_measurement_reflns_used 9932
_cell_measurement_temperature 150(2)
_cell_measurement_theta_max 27.6321
_cell_measurement_theta_min 2.4578
_cell_volume 2807.4(4)
_computing_cell_refinement 'SAINT (Bruker-AXS, 2004)'
_computing_data_collection 'APEX2 (Bruker-AXS, 2004)'
_computing_data_reduction 'SAINT (Bruker-AXS, 2004)'
_computing_molecular_graphics 'ShelXle (H\"ubschle, 2011)'
_computing_publication_material 'CIFTAB-2014 (Sheldrick, 2014)'
_computing_structure_refinement 'SHELXL-2014 (Sheldrick, 2014)'
_computing_structure_solution 'SHELXS-2014 (Sheldrick, 2014)'
_diffrn_ambient_temperature 150(2)
_diffrn_detector_area_resol_mean 25
_diffrn_measured_fraction_theta_full 0.973
_diffrn_measured_fraction_theta_max 0.966
_diffrn_measurement_device 'four-circle diffractometer'
_diffrn_measurement_device_type 'Bruker D8 Venture'
_diffrn_measurement_method '\f and \w scans'
_diffrn_radiation_monochromator graphite
_diffrn_radiation_probe x-ray
_diffrn_radiation_source 'fine-focus sealed tube'
_diffrn_radiation_type MoK\a
_diffrn_radiation_wavelength 0.71073
_diffrn_reflns_av_R_equivalents 0.0556
_diffrn_reflns_av_unetI/netI 0.0604
_diffrn_reflns_Laue_measured_fraction_full 0.973
_diffrn_reflns_Laue_measured_fraction_max 0.966
_diffrn_reflns_limit_h_max 17
_diffrn_reflns_limit_h_min -18
_diffrn_reflns_limit_k_max 18
_diffrn_reflns_limit_k_min -18
_diffrn_reflns_limit_l_max 21
_diffrn_reflns_limit_l_min -21
_diffrn_reflns_number 45120
_diffrn_reflns_point_group_measured_fraction_full 0.973
_diffrn_reflns_point_group_measured_fraction_max 0.966
_diffrn_reflns_theta_full 25.500
_diffrn_reflns_theta_max 27.876
_diffrn_reflns_theta_min 1.964
_diffrn_source 'sealed X-ray tube'
_exptl_absorpt_coefficient_mu 5.427
_exptl_absorpt_correction_T_max 0.7466
_exptl_absorpt_correction_T_min 0.6608
_exptl_absorpt_correction_type multi-scan
_exptl_absorpt_process_details 'SADABS (Bruker-AXS, 2004)'
_exptl_crystal_colour colorless
_exptl_crystal_density_diffrn 1.761
_exptl_crystal_description block
_exptl_crystal_F_000 1444
_exptl_crystal_size_max 0.150
_exptl_crystal_size_mid 0.120
_exptl_crystal_size_min 0.110
_refine_diff_density_max 4.898
_refine_diff_density_min -6.539
_refine_diff_density_rms 0.248
_refine_ls_extinction_method none
_refine_ls_goodness_of_fit_ref 1.215
_refine_ls_hydrogen_treatment constr
_refine_ls_matrix_type full
_refine_ls_number_parameters 677
_refine_ls_number_reflns 12919
_refine_ls_number_restraints 73
_refine_ls_restrained_S_all 1.214
_refine_ls_R_factor_all 0.1110
_refine_ls_R_factor_gt 0.0846
_refine_ls_shift/su_max 0.002
_refine_ls_shift/su_mean 0.000
_refine_ls_structure_factor_coef Fsqd
_refine_ls_weighting_details 'w=1/[\s^2^(Fo^2^)+95.3723P] where P=(Fo^2^+2Fc^2^)/3'
_refine_ls_weighting_scheme calc
_refine_ls_wR_factor_gt 0.1882
_refine_ls_wR_factor_ref 0.1945
_reflns_Friedel_coverage 0.000
_reflns_number_gt 9744
_reflns_number_total 12919
_reflns_threshold_expression >2\s(I)
_cod_data_source_file d1dt02164h2.cif
_cod_data_source_block ns238
_cod_depositor_comments 'Adding full bibliography for 7708233--7708237.cif.'
_cod_database_code 7708236
_shelx_shelxl_version_number 2017/1
_shelx_space_group_comment
;
The symmetry employed for this shelxl refinement is uniquely defined
by the following loop, which should always be used as a source of
symmetry information in preference to the above space-group names.
They are only intended as comments.
;
_shelx_estimated_absorpt_t_min 0.497
_shelx_estimated_absorpt_t_max 0.587

loop_
_space_group_symop_operation_xyz
'x, y, z'
'-x, -y, -z'

loop_
_atom_site_label
_atom_site_type_symbol
_atom_site_fract_x
_atom_site_fract_y
_atom_site_fract_z
_atom_site_U_iso_or_equiv
_atom_site_adp_type
_atom_site_occupancy
_atom_site_site_symmetry_order
_atom_site_calc_flag
_atom_site_refinement_flags_posn
_atom_site_refinement_flags_adp
_atom_site_refinement_flags_occupancy
_atom_site_disorder_assembly
_atom_site_disorder_group
C1 C 0.4946(12) 0.6655(11) 0.4652(10) 0.039(3) Uani 1 1 d . . . . .
H1 H 0.435907 0.654669 0.499040 0.047 Uiso 1 1 calc R U . . .
C2 C 0.5642(11) 0.6856(11) 0.5026(11) 0.040(4) Uani 1 1 d . . . . .
H2 H 0.554944 0.689318 0.561910 0.048 Uiso 1 1 calc R U . . .
C3 C 0.6499(11) 0.7009(11) 0.4525(11) 0.038(4) Uani 1 1 d . . . . .
C4 C 0.7315(17) 0.7244(15) 0.4910(17) 0.066(6) Uani 1 1 d . . . . .
C6 C 0.6617(12) 0.6964(12) 0.3674(11) 0.044(4) Uani 1 1 d . . . . .
H6 H 0.720693 0.705922 0.333041 0.053 Uiso 1 1 calc R U . . .
C8 C 0.5883(11) 0.6783(10) 0.3325(10) 0.033(3) Uani 1 1 d . . . . .
C9 C 0.5991(12) 0.6727(11) 0.2397(10) 0.041(3) Uani 1 1 d . U . . .
C10 C 0.6862(16) 0.5996(13) 0.2081(12) 0.065(4) Uani 1 1 d . U . . .
H10 H 0.742893 0.555384 0.244324 0.078 Uiso 1 1 calc R U . . .
C11 C 0.5261(12) 0.7315(11) 0.1056(10) 0.036(3) Uani 1 1 d . U . . .
H11 H 0.470701 0.779458 0.069524 0.043 Uiso 1 1 calc R U . . .
C12 C 0.6097(14) 0.6587(12) 0.0708(11) 0.046(3) Uani 1 1 d . U . . .
H12 H 0.611139 0.655431 0.011927 0.056 Uiso 1 1 calc R U . . .
C13 C 0.6900(16) 0.5916(13) 0.1225(12) 0.063(4) Uani 1 1 d D U . . .
C15 C 0.4108(12) 0.4259(10) 0.2366(8) 0.030(3) Uani 1 1 d . . . . .
C16 C 0.5157(14) 0.3876(11) 0.2593(10) 0.042(4) Uani 1 1 d . . . . .
H16 H 0.544561 0.431751 0.273677 0.051 Uiso 1 1 calc R U . . .
C17 C 0.5776(18) 0.2847(14) 0.2606(12) 0.064(6) Uani 1 1 d . . . . .
H17 H 0.649467 0.258297 0.275279 0.077 Uiso 1 1 calc R U . . .
C18 C 0.5346(18) 0.2201(14) 0.2405(11) 0.058(5) Uani 1 1 d . . . . .
H18 H 0.576080 0.148780 0.243890 0.070 Uiso 1 1 calc R U . . .
C19 C 0.435(2) 0.2585(14) 0.2164(14) 0.076(7) Uani 1 1 d . . . . .
H19 H 0.407727 0.214413 0.199917 0.091 Uiso 1 1 calc R U . . .
C20 C 0.3698(16) 0.3615(13) 0.2147(12) 0.054(5) Uani 1 1 d . . . . .
H20 H 0.298511 0.386863 0.198711 0.064 Uiso 1 1 calc R U . . .
C21 C 0.3164(11) 0.6377(11) 0.1332(9) 0.032(3) Uani 1 1 d . . . . .
C22 C 0.3717(13) 0.5987(11) 0.0627(9) 0.037(3) Uani 1 1 d . . . . .
H22 H 0.414270 0.527160 0.069771 0.044 Uiso 1 1 calc R U . . .
C23 C 0.3647(13) 0.6646(13) -0.0191(10) 0.042(4) Uani 1 1 d . . . . .
H23 H 0.402816 0.638049 -0.067589 0.050 Uiso 1 1 calc R U . . .
C24 C 0.3023(14) 0.7684(13) -0.0291(11) 0.047(4) Uani 1 1 d . . . . .
H24 H 0.298272 0.813262 -0.084559 0.057 Uiso 1 1 calc R U . . .
C25 C 0.2464(13) 0.8073(12) 0.0401(11) 0.045(4) Uani 1 1 d . . . . .
H25 H 0.203104 0.878689 0.032378 0.053 Uiso 1 1 calc R U . . .
C26 C 0.2527(13) 0.7408(12) 0.1238(10) 0.041(4) Uani 1 1 d . . . . .
H26 H 0.213829 0.767198 0.172198 0.049 Uiso 1 1 calc R U . . .
C27 C 0.2009(13) 0.5585(11) 0.2817(10) 0.039(4) Uani 1 1 d . . . . .
C28 C 0.1785(12) 0.5403(11) 0.3702(10) 0.037(3) Uani 1 1 d . . . . .
H28 H 0.229419 0.532723 0.408592 0.045 Uiso 1 1 calc R U . . .
C29 C 0.0829(13) 0.5331(13) 0.4030(11) 0.047(4) Uani 1 1 d . . . . .
H29 H 0.068487 0.520652 0.463802 0.056 Uiso 1 1 calc R U . . .
C30 C 0.0077(16) 0.5437(17) 0.3484(15) 0.068(6) Uani 1 1 d . . . . .
H30 H -0.058740 0.539796 0.370521 0.081 Uiso 1 1 calc R U . . .
C31 C 0.0322(18) 0.560(2) 0.2619(16) 0.089(8) Uani 1 1 d . . . . .
H31 H -0.017517 0.564603 0.223646 0.107 Uiso 1 1 calc R U . . .
C32 C 0.1252(15) 0.5699(18) 0.2277(12) 0.065(6) Uani 1 1 d . . . . .
H32 H 0.137653 0.584809 0.166769 0.079 Uiso 1 1 calc R U . . .
C33 C 0.1200(14) 0.8423(13) 0.3376(11) 0.048(3) Uani 1 1 d . U . . .
H33 H 0.174886 0.797877 0.375488 0.057 Uiso 1 1 calc R U . . .
C34 C 0.1244(13) 0.9344(13) 0.2862(10) 0.043(3) Uani 1 1 d . U . . .
C35 C 0.0404(14) 0.9989(15) 0.2337(12) 0.056(4) Uani 1 1 d . U . . .
H35 H 0.042092 1.062514 0.198721 0.067 Uiso 1 1 calc R U . . .
C36 C -0.0471(15) 0.9710(16) 0.2316(14) 0.064(4) Uani 1 1 d . U . . .
H36 H -0.103563 1.014857 0.194967 0.077 Uiso 1 1 calc R U . . .
C37 C -0.0493(15) 0.8808(15) 0.2826(13) 0.058(4) Uani 1 1 d . U . . .
H37 H -0.108810 0.862226 0.283717 0.070 Uiso 1 1 calc R U . . .
C38 C 0.0345(14) 0.8163(14) 0.3327(12) 0.052(3) Uani 1 1 d . U . . .
H38 H 0.033707 0.751270 0.365174 0.062 Uiso 1 1 calc R U . . .
C39 C 0.2144(12) 1.0923(12) 0.2227(10) 0.039(3) Uani 1 1 d . . . . .
C40 C 0.2637(15) 1.1076(14) 0.1428(13) 0.059(5) Uani 1 1 d . . . . .
H40 H 0.312296 1.049938 0.121093 0.071 Uiso 1 1 calc R U . . .
C41 C 0.243(2) 1.2078(18) 0.0931(17) 0.089(8) Uani 1 1 d . . . . .
H41 H 0.277435 1.217451 0.037750 0.106 Uiso 1 1 calc R U . . .
C42 C 0.174(2) 1.2914(17) 0.1223(16) 0.077(7) Uani 1 1 d . . . . .
H42 H 0.160976 1.359115 0.087858 0.092 Uiso 1 1 calc R U . . .
C43 C 0.124(2) 1.2789(15) 0.1992(16) 0.083(8) Uani 1 1 d . . . . .
H43 H 0.075147 1.337579 0.219691 0.099 Uiso 1 1 calc R U . . .
C44 C 0.142(2) 1.1787(15) 0.2504(14) 0.086(8) Uani 1 1 d . . . . .
H44 H 0.104498 1.170226 0.304469 0.103 Uiso 1 1 calc R U . . .
C45 C 0.2546(14) 0.9678(12) 0.3957(10) 0.043(4) Uani 1 1 d . . . . .
C46 C 0.1688(16) 0.9906(13) 0.4533(11) 0.054(5) Uani 1 1 d . . . . .
H46 H 0.101285 1.001573 0.435655 0.065 Uiso 1 1 calc R U . . .
C47 C 0.1786(19) 0.9980(16) 0.5358(13) 0.065(5) Uani 1 1 d . . . . .
H47 H 0.118582 1.013807 0.574665 0.079 Uiso 1 1 calc R U . . .
C48 C 0.275(2) 0.9824(16) 0.5608(13) 0.076(7) Uani 1 1 d . . . . .
H48 H 0.281793 0.986981 0.617762 0.092 Uiso 1 1 calc R U . . .
C49 C 0.363(2) 0.9599(17) 0.5053(16) 0.080(7) Uani 1 1 d . . . . .
H49 H 0.429603 0.950186 0.523648 0.096 Uiso 1 1 calc R U . . .
C50 C 0.3528(17) 0.9515(16) 0.4205(13) 0.067(6) Uani 1 1 d . . . . .
H50 H 0.412744 0.934898 0.381723 0.080 Uiso 1 1 calc R U . . .
C51 C 0.144(2) 0.711(2) 0.6212(17) 0.091(8) Uani 1 1 d . . . . .
C52 C 0.5942(14) 0.9926(13) 0.0958(11) 0.047(4) Uani 1 1 d . . . . .
Au1 Au 0.40621(4) 0.61610(4) 0.32294(3) 0.02923(14) Uani 1 1 d . . . . .
Au2 Au 0.38532(5) 0.84655(4) 0.23622(4) 0.03306(15) Uani 1 1 d . . . . .
F4 F 0.5361(12) 0.9420(10) 0.0801(7) 0.084(4) Uani 1 1 d . . . . .
F5 F 0.6656(11) 0.9934(9) 0.0303(7) 0.075(4) Uani 1 1 d . . . . .
F6 F 0.5274(9) 1.0897(8) 0.0903(7) 0.061(3) Uani 1 1 d . . . . .
N1 N 0.5055(9) 0.6603(8) 0.3809(7) 0.031(3) Uani 1 1 d . . . . .
N2 N 0.5207(9) 0.7368(8) 0.1886(8) 0.030(2) Uani 1 1 d . U . . .
O1 O 0.1951(11) 0.5341(10) 0.5819(10) 0.071(4) Uani 1 1 d . . . . .
O2 O 0.2604(10) 0.6588(10) 0.4874(8) 0.056(3) Uani 1 1 d . . . . .
O3 O 0.3332(9) 0.5716(10) 0.6276(8) 0.052(3) Uani 1 1 d . . . . .
O4 O 0.7062(12) 0.7367(13) 0.5694(11) 0.080(5) Uani 1 1 d . . . . .
O5 O 0.5632(11) 0.9480(11) 0.2584(8) 0.062(3) Uani 1 1 d . . . . .
O6 O 0.8139(11) 0.7240(11) 0.4531(11) 0.074(4) Uani 1 1 d . . . . .
O9 O 0.7118(10) 0.9979(9) 0.2013(8) 0.054(3) Uani 1 1 d . . . . .
O10 O 0.7148(12) 0.8315(9) 0.1905(9) 0.073(4) Uani 1 1 d . . . . .
P1 P 0.3297(3) 0.5583(3) 0.2429(2) 0.0281(7) Uani 1 1 d . . . . .
P2 P 0.2411(3) 0.9628(3) 0.2859(3) 0.0379(9) Uani 1 1 d . . . . .
S1 S 0.2431(3) 0.6081(3) 0.5749(3) 0.0354(8) Uani 1 1 d . . . . .
S2 S 0.6528(4) 0.9355(3) 0.1989(3) 0.0466(10) Uani 1 1 d . . . . .
C14B C 0.811(3) 0.521(3) 0.104(2) 0.053(9) Uiso 0.5 1 d . . P A 1
O2X O 0.790(2) 0.476(2) 0.049(2) 0.059(7) Uiso 0.5 1 d . . P A 1
O1X O 0.899(2) 0.505(2) 0.1292(17) 0.061(7) Uiso 0.5 1 d . . P A 1
C7A C 0.878(4) 0.397(4) 0.023(3) 0.085(14) Uiso 0.5 1 d . . P A 1
H7A1 H 0.936158 0.422305 0.004326 0.127 Uiso 0.5 1 calc R U P A 1
H7A2 H 0.859383 0.377279 -0.024914 0.127 Uiso 0.5 1 calc R U P A 1
H7A3 H 0.899511 0.337426 0.071667 0.127 Uiso 0.5 1 calc R U P A 1
C1X C 0.756(2) 0.5043(19) 0.0775(18) 0.031(6) Uiso 0.5 1 d D . P A 2
O7A O 0.8034(17) 0.4185(16) 0.1365(14) 0.042(5) Uiso 0.5 1 d . . P A 2
C7B C 0.884(3) 0.328(3) 0.111(3) 0.060(10) Uiso 0.5 1 d . . P A 2
H7B1 H 0.852037 0.279623 0.106041 0.090 Uiso 0.5 1 calc R U P A 2
H7B2 H 0.937746 0.294123 0.154830 0.090 Uiso 0.5 1 calc R U P A 2
H7B3 H 0.917525 0.349466 0.055172 0.090 Uiso 0.5 1 calc R U P A 2
O8B O 0.7781(17) 0.5094(16) -0.0004(15) 0.038(5) Uiso 0.5 1 d . . P A 2
C5A C 0.894(4) 0.724(3) 0.519(3) 0.032(10) Uiso 0.3 1 d . . P B 3
H5A1 H 0.871804 0.793734 0.530962 0.048 Uiso 0.3 1 calc R U P B 3
H5A2 H 0.966096 0.705178 0.492779 0.048 Uiso 0.3 1 calc R U P B 3
H5A3 H 0.893367 0.674296 0.573514 0.048 Uiso 0.3 1 calc R U P B 3
C5B C 0.784(3) 0.754(2) 0.604(2) 0.070(8) Uiso 0.7 1 d . . P C 4
H5B1 H 0.852951 0.700484 0.594897 0.105 Uiso 0.7 1 calc R U P C 4
H5B2 H 0.768467 0.752011 0.665514 0.105 Uiso 0.7 1 calc R U P C 4
H5B3 H 0.785732 0.822360 0.574048 0.105 Uiso 0.7 1 calc R U P C 4
F1A F 0.144(3) 0.684(3) 0.708(3) 0.093(11) Uiso 0.4 1 d . . P D 5
F2A F 0.209(3) 0.785(3) 0.607(3) 0.095(13) Uiso 0.4 1 d . . P D 5
F3A F 0.078(3) 0.783(3) 0.582(3) 0.094(12) Uiso 0.4 1 d . . P D 5
F1B F 0.099(2) 0.665(2) 0.6941(18) 0.097(8) Uiso 0.6 1 d . . P D 6
F2B F 0.174(2) 0.773(2) 0.642(2) 0.099(9) Uiso 0.6 1 d . . P D 6
F3B F 0.056(2) 0.750(2) 0.5708(17) 0.087(7) Uiso 0.6 1 d . . P D 6

loop_
_atom_site_aniso_label
_atom_site_aniso_U_11
_atom_site_aniso_U_22
_atom_site_aniso_U_33
_atom_site_aniso_U_23
_atom_site_aniso_U_13
_atom_site_aniso_U_12
C1 0.036(9) 0.042(8) 0.047(9) -0.018(7) 0.009(7) -0.022(7)
C2 0.027(8) 0.036(7) 0.061(10) -0.015(7) 0.017(7) -0.019(6)
C3 0.029(8) 0.039(8) 0.060(10) -0.004(7) 0.000(7) -0.031(7)
C4 0.051(12) 0.048(11) 0.095(17) 0.011(11) -0.018(12) -0.027(9)
C6 0.024(8) 0.040(8) 0.053(10) 0.010(7) 0.013(7) -0.011(6)
C8 0.022(7) 0.030(7) 0.042(8) -0.006(6) 0.009(6) -0.010(6)
C9 0.034(6) 0.029(5) 0.045(6) -0.003(5) 0.025(5) -0.009(5)
C10 0.054(7) 0.044(6) 0.056(7) 0.006(6) 0.031(6) 0.003(6)
C11 0.038(6) 0.034(5) 0.043(6) -0.012(5) 0.014(5) -0.023(5)
C12 0.052(7) 0.035(6) 0.047(6) -0.013(5) 0.024(6) -0.017(5)
C13 0.060(7) 0.042(6) 0.056(7) 0.001(6) 0.036(6) -0.003(6)
C15 0.041(8) 0.030(7) 0.025(7) -0.006(5) 0.005(6) -0.023(6)
C16 0.053(10) 0.033(7) 0.041(9) -0.013(6) 0.001(7) -0.013(7)
C17 0.081(15) 0.045(10) 0.045(10) -0.022(8) 0.000(10) 0.006(10)
C18 0.078(15) 0.042(10) 0.041(10) -0.013(8) 0.011(10) -0.011(10)
C19 0.13(2) 0.041(10) 0.069(14) -0.027(10) 0.031(14) -0.052(13)
C20 0.059(12) 0.042(9) 0.073(13) -0.023(9) 0.007(10) -0.030(9)
C21 0.027(7) 0.037(7) 0.032(7) -0.006(6) 0.006(6) -0.014(6)
C22 0.049(10) 0.031(7) 0.031(8) -0.003(6) 0.006(7) -0.019(7)
C23 0.051(10) 0.051(9) 0.027(7) -0.008(7) 0.003(7) -0.024(8)
C24 0.051(11) 0.049(9) 0.044(9) 0.006(7) -0.006(8) -0.029(8)
C25 0.041(10) 0.038(8) 0.054(10) -0.001(7) -0.004(8) -0.018(7)
C26 0.039(9) 0.045(9) 0.036(8) -0.008(7) -0.010(7) -0.011(7)
C27 0.044(9) 0.034(7) 0.049(9) -0.017(7) 0.013(7) -0.026(7)
C28 0.041(9) 0.033(7) 0.042(9) -0.010(6) 0.007(7) -0.020(7)
C29 0.039(10) 0.063(10) 0.049(10) -0.019(8) 0.032(8) -0.037(8)
C30 0.050(12) 0.085(15) 0.086(16) -0.021(12) 0.013(11) -0.047(11)
C31 0.061(15) 0.17(3) 0.075(16) -0.046(17) 0.012(12) -0.080(17)
C32 0.047(12) 0.118(18) 0.041(10) -0.022(11) 0.007(8) -0.040(12)
C33 0.048(7) 0.042(6) 0.052(7) -0.013(5) -0.006(6) -0.013(5)
C34 0.039(6) 0.048(6) 0.043(6) -0.013(5) -0.003(5) -0.016(5)
C35 0.039(7) 0.061(7) 0.060(7) 0.002(6) -0.002(6) -0.020(6)
C36 0.041(7) 0.071(7) 0.070(8) 0.005(7) -0.007(6) -0.021(6)
C37 0.045(7) 0.060(7) 0.067(8) -0.009(6) -0.001(6) -0.020(6)
C38 0.047(7) 0.047(6) 0.065(7) -0.012(6) 0.000(6) -0.022(6)
C39 0.034(9) 0.043(8) 0.039(8) -0.013(7) -0.001(7) -0.010(7)
C40 0.052(12) 0.048(10) 0.073(13) -0.005(9) 0.011(10) -0.023(9)
C41 0.10(2) 0.071(15) 0.095(19) -0.004(13) 0.030(15) -0.050(15)
C42 0.086(17) 0.056(13) 0.090(17) 0.006(12) 0.006(14) -0.045(13)
C43 0.10(2) 0.037(10) 0.088(18) -0.014(11) -0.021(15) 0.003(11)
C44 0.103(19) 0.051(12) 0.057(13) -0.012(10) 0.006(12) 0.019(12)
C45 0.051(10) 0.037(8) 0.036(8) -0.014(7) -0.003(7) -0.007(7)
C46 0.066(13) 0.053(10) 0.040(9) -0.021(8) -0.001(9) -0.012(9)
C47 0.081(16) 0.073(13) 0.045(11) -0.024(10) 0.003(10) -0.027(12)
C48 0.11(2) 0.061(12) 0.043(11) -0.025(10) -0.009(12) -0.011(13)
C49 0.098(19) 0.063(13) 0.080(16) -0.025(12) -0.022(14) -0.019(13)
C50 0.054(13) 0.078(14) 0.057(12) -0.030(11) -0.009(10) 0.000(10)
C51 0.10(2) 0.077(17) 0.078(17) 0.012(13) -0.022(16) -0.032(16)
C52 0.059(11) 0.043(9) 0.056(10) -0.028(8) 0.020(8) -0.034(8)
Au1 0.0330(3) 0.0294(3) 0.0315(3) -0.0112(2) 0.0082(2) -0.0185(2)
Au2 0.0288(3) 0.0341(3) 0.0360(3) -0.0149(2) 0.0049(2) -0.0089(2)
F4 0.142(13) 0.091(9) 0.061(7) -0.010(6) -0.017(8) -0.089(9)
F5 0.104(10) 0.081(8) 0.049(6) -0.025(6) 0.036(6) -0.050(7)
F6 0.071(8) 0.060(6) 0.055(6) -0.014(5) -0.004(5) -0.027(6)
N1 0.025(6) 0.029(6) 0.031(6) -0.008(5) 0.012(5) -0.005(5)
N2 0.029(5) 0.027(4) 0.041(5) -0.012(4) 0.017(4) -0.020(4)
O1 0.074(10) 0.055(8) 0.102(11) -0.001(7) -0.007(8) -0.053(7)
O2 0.060(8) 0.067(8) 0.041(7) -0.004(6) 0.004(6) -0.029(7)
O3 0.041(7) 0.072(8) 0.052(7) 0.001(6) -0.006(5) -0.038(6)
O4 0.077(11) 0.099(12) 0.082(11) 0.015(9) -0.027(9) -0.068(10)
O5 0.067(9) 0.078(9) 0.046(7) -0.019(6) 0.022(6) -0.037(7)
O6 0.044(8) 0.076(9) 0.118(13) -0.031(9) 0.004(8) -0.035(7)
O9 0.053(8) 0.045(6) 0.070(8) -0.013(6) -0.014(6) -0.020(6)
O10 0.098(12) 0.033(6) 0.079(10) -0.010(6) 0.023(8) -0.027(7)
P1 0.0316(19) 0.0293(17) 0.0295(18) -0.0105(14) 0.0075(14) -0.0182(15)
P2 0.037(2) 0.0344(19) 0.035(2) -0.0137(16) 0.0015(17) -0.0024(16)
S1 0.031(2) 0.0352(18) 0.044(2) -0.0076(15) 0.0076(16) -0.0210(15)
S2 0.056(3) 0.042(2) 0.047(2) -0.0160(18) 0.012(2) -0.023(2)

loop_
_atom_type_symbol
_atom_type_description
_atom_type_scat_dispersion_real
_atom_type_scat_dispersion_imag
_atom_type_scat_source
C C 0.0033 0.0016 'International Tables Vol C Tables 4.2.6.8 and 6.1.1.4'
H H 0.0000 0.0000 'International Tables Vol C Tables 4.2.6.8 and 6.1.1.4'
Au Au -2.0133 8.8022 'International Tables Vol C Tables 4.2.6.8 and 6.1.1.4'
F F 0.0171 0.0103 'International Tables Vol C Tables 4.2.6.8 and 6.1.1.4'
N N 0.0061 0.0033 'International Tables Vol C Tables 4.2.6.8 and 6.1.1.4'
O O 0.0106 0.0060 'International Tables Vol C Tables 4.2.6.8 and 6.1.1.4'
P P 0.1023 0.0942 'International Tables Vol C Tables 4.2.6.8 and 6.1.1.4'
S S 0.1246 0.1234 'International Tables Vol C Tables 4.2.6.8 and 6.1.1.4'

loop_
_geom_angle_atom_site_label_1
_geom_angle_atom_site_label_2
_geom_angle_atom_site_label_3
_geom_angle
_geom_angle_site_symmetry_1
_geom_angle_site_symmetry_3
_geom_angle_publ_flag
C2 C1 N1 122.2(14) . . ?
C2 C1 H1 118.9 . . ?
N1 C1 H1 118.9 . . ?
C1 C2 C3 118.4(16) . . ?
C1 C2 H2 120.8 . . ?
C3 C2 H2 120.8 . . ?
C6 C3 C2 120.2(14) . . ?
C6 C3 C4 118.8(15) . . ?
C2 C3 C4 121.0(17) . . ?
O6 C4 O4 124(2) . . ?
O6 C4 C3 122(2) . . ?
O4 C4 C3 112.9(18) . . ?
C8 C6 C3 119.0(13) . . ?
C8 C6 H6 120.5 . . ?
C3 C6 H6 120.5 . . ?
C6 C8 N1 121.8(14) . . ?
C6 C8 C9 120.3(13) . . ?
N1 C8 C9 117.9(13) . . ?
N2 C9 C10 120.7(16) . . ?
N2 C9 C8 118.3(13) . . ?
C10 C9 C8 120.9(16) . . ?
C9 C10 C13 119.3(19) . . ?
C9 C10 H10 120.3 . . ?
C13 C10 H10 120.3 . . ?
N2 C11 C12 122.1(16) . . ?
N2 C11 H11 118.9 . . ?
C12 C11 H11 118.9 . . ?
C13 C12 C11 118.6(16) . . ?
C13 C12 H12 120.7 . . ?
C11 C12 H12 120.7 . . ?
C12 C13 C10 119.2(16) . . ?
C12 C13 C1X 108.2(19) . . ?
C10 C13 C1X 130.9(19) . . ?
C12 C13 C14B 134.0(19) . . ?
C10 C13 C14B 104(2) . . ?
C20 C15 C16 119.9(14) . . ?
C20 C15 P1 121.8(13) . . ?
C16 C15 P1 118.2(10) . . ?
C17 C16 C15 119.5(16) . . ?
C17 C16 H16 120.2 . . ?
C15 C16 H16 120.2 . . ?
C16 C17 C18 120(2) . . ?
C16 C17 H17 120.0 . . ?
C18 C17 H17 120.0 . . ?
C19 C18 C17 119.9(18) . . ?
C19 C18 H18 120.1 . . ?
C17 C18 H18 120.1 . . ?
C18 C19 C20 121.9(19) . . ?
C18 C19 H19 119.0 . . ?
C20 C19 H19 119.0 . . ?
C15 C20 C19 118.7(19) . . ?
C15 C20 H20 120.6 . . ?
C19 C20 H20 120.6 . . ?
C26 C21 C22 120.8(13) . . ?
C26 C21 P1 116.9(11) . . ?
C22 C21 P1 122.2(11) . . ?
C21 C22 C23 119.9(14) . . ?
C21 C22 H22 120.0 . . ?
C23 C22 H22 120.0 . . ?
C24 C23 C22 119.8(15) . . ?
C24 C23 H23 120.1 . . ?
C22 C23 H23 120.1 . . ?
C25 C24 C23 120.6(15) . . ?
C25 C24 H24 119.7 . . ?
C23 C24 H24 119.7 . . ?
C24 C25 C26 120.1(15) . . ?
C24 C25 H25 119.9 . . ?
C26 C25 H25 119.9 . . ?
C21 C26 C25 118.7(15) . . ?
C21 C26 H26 120.6 . . ?
C25 C26 H26 120.6 . . ?
C32 C27 C28 118.4(15) . . ?
C32 C27 P1 122.9(13) . . ?
C28 C27 P1 118.6(12) . . ?
C29 C28 C27 120.5(16) . . ?
C29 C28 H28 119.8 . . ?
C27 C28 H28 119.8 . . ?
C28 C29 C30 120.8(16) . . ?
C28 C29 H29 119.6 . . ?
C30 C29 H29 119.6 . . ?
C31 C30 C29 117.7(17) . . ?
C31 C30 H30 121.2 . . ?
C29 C30 H30 121.2 . . ?
C32 C31 C30 123(2) . . ?
C32 C31 H31 118.7 . . ?
C30 C31 H31 118.7 . . ?
C31 C32 C27 120.0(18) . . ?
C31 C32 H32 120.0 . . ?
C27 C32 H32 120.0 . . ?
C38 C33 C34 118.9(16) . . ?
C38 C33 H33 120.6 . . ?
C34 C33 H33 120.6 . . ?
C33 C34 C35 118.7(16) . . ?
C33 C34 P2 118.7(13) . . ?
C35 C34 P2 122.5(13) . . ?
C34 C35 C36 121.0(17) . . ?
C34 C35 H35 119.5 . . ?
C36 C35 H35 119.5 . . ?
C37 C36 C35 118.9(18) . . ?
C37 C36 H36 120.5 . . ?
C35 C36 H36 120.5 . . ?
C36 C37 C38 119.9(18) . . ?
C36 C37 H37 120.0 . . ?
C38 C37 H37 120.0 . . ?
C33 C38 C37 122.4(17) . . ?
C33 C38 H38 118.8 . . ?
C37 C38 H38 118.8 . . ?
C40 C39 C44 117.7(17) . . ?
C40 C39 P2 119.8(13) . . ?
C44 C39 P2 122.4(14) . . ?
C39 C40 C41 120.1(19) . . ?
C39 C40 H40 119.9 . . ?
C41 C40 H40 119.9 . . ?
C42 C41 C40 121(2) . . ?
C42 C41 H41 119.4 . . ?
C40 C41 H41 119.4 . . ?
C43 C42 C41 120(2) . . ?
C43 C42 H42 120.0 . . ?
C41 C42 H42 120.0 . . ?
C42 C43 C44 120(2) . . ?
C42 C43 H43 120.0 . . ?
C44 C43 H43 120.0 . . ?
C39 C44 C43 121(2) . . ?
C39 C44 H44 119.6 . . ?
C43 C44 H44 119.6 . . ?
C50 C45 C46 119.8(16) . . ?
C50 C45 P2 118.6(14) . . ?
C46 C45 P2 121.6(14) . . ?
C47 C46 C45 122(2) . . ?
C47 C46 H46 119.2 . . ?
C45 C46 H46 119.2 . . ?
C48 C47 C46 119(2) . . ?
C48 C47 H47 120.4 . . ?
C46 C47 H47 120.4 . . ?
C47 C48 C49 121(2) . . ?
C47 C48 H48 119.3 . . ?
C49 C48 H48 119.3 . . ?
C48 C49 C50 119(2) . . ?
C48 C49 H49 120.3 . . ?
C50 C49 H49 120.3 . . ?
C45 C50 C49 119(2) . . ?
C45 C50 H50 120.6 . . ?
C49 C50 H50 120.6 . . ?
F3A C51 F1A 124(4) . . ?
F2B C51 F1B 108(3) . . ?
F2B C51 F3B 118(3) . . ?
F1B C51 F3B 96(3) . . ?
F3A C51 F2A 86(3) . . ?
F1A C51 F2A 98(3) . . ?
F3A C51 S1 125(3) . . ?
F2B C51 S1 117(3) . . ?
F1A C51 S1 110(2) . . ?
F1B C51 S1 107.3(19) . . ?
F3B C51 S1 107(2) . . ?
F2A C51 S1 98(2) . . ?
F6 C52 F5 106.9(14) . . ?
F6 C52 F4 104.8(15) . . ?
F5 C52 F4 107.4(13) . . ?
F6 C52 S2 112.8(11) . . ?
F5 C52 S2 112.7(13) . . ?
F4 C52 S2 111.7(11) . . ?
N1 Au1 P1 168.2(3) . . ?
N1 Au1 Au2 69.4(3) . . ?
P1 Au1 Au2 110.12(9) . . ?
N2 Au2 P2 179.5(4) . . ?
N2 Au2 Au1 67.7(3) . . ?
P2 Au2 Au1 112.27(11) . . ?
C1 N1 C8 118.4(13) . . ?
C1 N1 Au1 123.2(9) . . ?
C8 N1 Au1 118.3(10) . . ?
C9 N2 C11 120.0(13) . . ?
C9 N2 Au2 121.3(10) . . ?
C11 N2 Au2 118.7(10) . . ?
C4 O4 C5B 111(2) . . ?
C4 O6 C5A 110(2) . . ?
C27 P1 C15 106.3(6) . . ?
C27 P1 C21 106.9(7) . . ?
C15 P1 C21 108.0(6) . . ?
C27 P1 Au1 115.5(5) . . ?
C15 P1 Au1 110.1(5) . . ?
C21 P1 Au1 109.7(5) . . ?
C39 P2 C34 106.9(8) . . ?
C39 P2 C45 106.0(7) . . ?
C34 P2 C45 107.1(8) . . ?
C39 P2 Au2 112.5(5) . . ?
C34 P2 Au2 112.3(5) . . ?
C45 P2 Au2 111.7(6) . . ?
O1 S1 O2 114.3(8) . . ?
O1 S1 O3 114.0(8) . . ?
O2 S1 O3 113.8(7) . . ?
O1 S1 C51 104.5(11) . . ?
O2 S1 C51 103.9(10) . . ?
O3 S1 C51 104.8(11) . . ?
O9 S2 O5 114.8(8) . . ?
O9 S2 O10 115.3(9) . . ?
O5 S2 O10 116.0(8) . . ?
O9 S2 C52 102.6(7) . . ?
O5 S2 C52 103.0(8) . . ?
O10 S2 C52 102.2(8) . . ?
O1X C14B O2X 127(4) . . ?
O1X C14B C13 137(3) . . ?
O2X C14B C13 96(3) . . ?
C14B O2X C7A 114(3) . . ?
O2X C7A H7A1 109.5 . . ?
O2X C7A H7A2 109.5 . . ?
H7A1 C7A H7A2 109.5 . . ?
O2X C7A H7A3 109.5 . . ?
H7A1 C7A H7A3 109.5 . . ?
H7A2 C7A H7A3 109.5 . . ?
O8B C1X O7A 122(2) . . ?
O8B C1X C13 128(2) . . ?
O7A C1X C13 110(2) . . ?
C1X O7A C7B 121(2) . . ?
O7A C7B H7B1 109.5 . . ?
O7A C7B H7B2 109.5 . . ?
H7B1 C7B H7B2 109.5 . . ?
O7A C7B H7B3 109.5 . . ?
H7B1 C7B H7B3 109.5 . . ?
H7B2 C7B H7B3 109.5 . . ?
O6 C5A H5A1 109.5 . . ?
O6 C5A H5A2 109.5 . . ?
H5A1 C5A H5A2 109.5 . . ?
O6 C5A H5A3 109.5 . . ?
H5A1 C5A H5A3 109.5 . . ?
H5A2 C5A H5A3 109.5 . . ?
O4 C5B H5B1 109.5 . . ?
O4 C5B H5B2 109.5 . . ?
H5B1 C5B H5B2 109.5 . . ?
O4 C5B H5B3 109.5 . . ?
H5B1 C5B H5B3 109.5 . . ?
H5B2 C5B H5B3 109.5 . . ?

loop_
_geom_bond_atom_site_label_1
_geom_bond_atom_site_label_2
_geom_bond_distance
_geom_bond_site_symmetry_2
_geom_bond_publ_flag
C1 C2 1.35(2) . ?
C1 N1 1.352(19) . ?
C1 H1 0.9500 . ?
C2 C3 1.388(19) . ?
C2 H2 0.9500 . ?
C3 C6 1.36(2) . ?
C3 C4 1.53(2) . ?
C4 O6 1.21(2) . ?
C4 O4 1.29(3) . ?
C6 C8 1.35(2) . ?
C6 H6 0.9500 . ?
C8 N1 1.358(17) . ?
C8 C9 1.49(2) . ?
C9 N2 1.33(2) . ?
C9 C10 1.38(2) . ?
C10 C13 1.39(3) . ?
C10 H10 0.9500 . ?
C11 N2 1.336(18) . ?
C11 C12 1.38(2) . ?
C11 H11 0.9500 . ?
C12 C13 1.36(3) . ?
C12 H12 0.9500 . ?
C13 C1X 1.515(18) . ?
C13 C14B 1.61(4) . ?
C15 C20 1.383(19) . ?
C15 C16 1.39(2) . ?
C15 P1 1.812(14) . ?
C16 C17 1.38(2) . ?
C16 H16 0.9500 . ?
C17 C18 1.39(3) . ?
C17 H17 0.9500 . ?
C18 C19 1.33(3) . ?
C18 H18 0.9500 . ?
C19 C20 1.40(3) . ?
C19 H19 0.9500 . ?
C20 H20 0.9500 . ?
C21 C26 1.38(2) . ?
C21 C22 1.38(2) . ?
C21 P1 1.825(14) . ?
C22 C23 1.40(2) . ?
C22 H22 0.9500 . ?
C23 C24 1.38(2) . ?
C23 H23 0.9500 . ?
C24 C25 1.37(2) . ?
C24 H24 0.9500 . ?
C25 C26 1.43(2) . ?
C25 H25 0.9500 . ?
C26 H26 0.9500 . ?
C27 C32 1.38(2) . ?
C27 C28 1.39(2) . ?
C27 P1 1.793(15) . ?
C28 C29 1.379(19) . ?
C28 H28 0.9500 . ?
C29 C30 1.38(3) . ?
C29 H29 0.9500 . ?
C30 C31 1.36(3) . ?
C30 H30 0.9500 . ?
C31 C32 1.36(3) . ?
C31 H31 0.9500 . ?
C32 H32 0.9500 . ?
C33 C38 1.38(2) . ?
C33 C34 1.39(2) . ?
C33 H33 0.9500 . ?
C34 C35 1.39(2) . ?
C34 P2 1.801(16) . ?
C35 C36 1.41(2) . ?
C35 H35 0.9500 . ?
C36 C37 1.35(3) . ?
C36 H36 0.9500 . ?
C37 C38 1.37(2) . ?
C37 H37 0.9500 . ?
C38 H38 0.9500 . ?
C39 C40 1.37(2) . ?
C39 C44 1.38(2) . ?
C39 P2 1.799(16) . ?
C40 C41 1.39(3) . ?
C40 H40 0.9500 . ?
C41 C42 1.36(3) . ?
C41 H41 0.9500 . ?
C42 C43 1.33(3) . ?
C42 H42 0.9500 . ?
C43 C44 1.41(3) . ?
C43 H43 0.9500 . ?
C44 H44 0.9500 . ?
C45 C50 1.37(3) . ?
C45 C46 1.38(2) . ?
C45 P2 1.812(16) . ?
C46 C47 1.38(2) . ?
C46 H46 0.9500 . ?
C47 C48 1.35(3) . ?
C47 H47 0.9500 . ?
C48 C49 1.38(3) . ?
C48 H48 0.9500 . ?
C49 C50 1.42(3) . ?
C49 H49 0.9500 . ?
C50 H50 0.9500 . ?
C51 F3A 1.18(4) . ?
C51 F2B 1.24(4) . ?
C51 F1A 1.35(4) . ?
C51 F1B 1.38(4) . ?
C51 F3B 1.39(4) . ?
C51 F2A 1.59(5) . ?
C51 S1 1.81(3) . ?
C52 F6 1.327(19) . ?
C52 F5 1.333(18) . ?
C52 F4 1.349(17) . ?
C52 S2 1.793(19) . ?
Au1 N1 2.104(12) . ?
Au1 P1 2.235(3) . ?
Au1 Au2 3.1618(8) . ?
Au2 N2 2.113(11) . ?
Au2 P2 2.239(4) . ?
O1 S1 1.427(11) . ?
O2 S1 1.439(12) . ?
O3 S1 1.442(11) . ?
O4 C5B 1.39(3) . ?
O5 S2 1.430(13) . ?
O6 C5A 1.63(5) . ?
O9 S2 1.429(12) . ?
O10 S2 1.433(13) . ?
C14B O1X 1.25(4) . ?
C14B O2X 1.32(4) . ?
O2X C7A 1.40(5) . ?
C7A H7A1 0.9800 . ?
C7A H7A2 0.9800 . ?
C7A H7A3 0.9800 . ?
C1X O8B 1.23(4) . ?
C1X O7A 1.34(3) . ?
O7A C7B 1.45(4) . ?
C7B H7B1 0.9800 . ?
C7B H7B2 0.9800 . ?
C7B H7B3 0.9800 . ?
C5A H5A1 0.9800 . ?
C5A H5A2 0.9800 . ?
C5A H5A3 0.9800 . ?
C5B H5B1 0.9800 . ?
C5B H5B2 0.9800 . ?
C5B H5B3 0.9800 . ?
